data_9014958
loop_
_publ_author_name
'Dehlinger, U.'
'Glocker, R.'

_publ_section_title
;
 Die Kristallstruktur des Calciumcarbides.
 _cod_database_code 1010500
;
_journal_name_full 'Zeitschrift fur Kristallographie'
_journal_page_first 296
_journal_page_last 302
_journal_volume 64
_journal_year 1926
_chemical_formula_sum 'C2 Ca'
_space_group_IT_number 201
_symmetry_space_group_name_Hall 'P 2 2 3 -1n'
_symmetry_space_group_name_H-M 'P n -3 :1'
_cell_angle_alpha 90
_cell_angle_beta 90
_cell_angle_gamma 90
_cell_length_a 5.73
_cell_length_b 5.73
_cell_length_c 5.73
_cell_formula_units_Z 4
_cell_volume 188.133
_database_code_amcsd 0017416
_exptl_crystal_density_diffrn 2.263
_cod_duplicate_entry 1010500
_cod_original_sg_symbol_H-M 'P n 3'
_cod_original_formula_sum 'Ca C2'
_cod_database_code 9014958
_amcsd_formula_title CaC2

loop_
_space_group_symop_operation_xyz
x,y,z
1/2+z,1/2+x,1/2-y
1/2+z,1/2-x,1/2+y
1/2-z,1/2+x,1/2+y
1/2-z,1/2-x,1/2-y
y,-z,-x
-y,-z,x
-y,z,-x
y,z,x
1/2+x,1/2-y,1/2+z
1/2-x,1/2+y,1/2+z
1/2+x,1/2+y,1/2-z
1/2-x,1/2-y,1/2-z
-z,-x,y
-z,x,-y
z,-x,-y
z,x,y
1/2-y,1/2+z,1/2+x
1/2+y,1/2+z,1/2-x
1/2+y,1/2-z,1/2+x
1/2-y,1/2-z,1/2-x
-x,y,-z
x,-y,-z
-x,-y,z

loop_
_atom_site_label
_atom_site_fract_x
_atom_site_fract_y
_atom_site_fract_z
Ca1 0.25000 0.25000 0.25000
C1 -0.10000 -0.10000 -0.10000

loop_
_cod_related_entry_id
_cod_related_entry_database
_cod_related_entry_code
1 AMCSD 0017416
